data_7057944
loop_
_publ_author_name
'Das, Debarati'
'Roy, Sandipan'
'Biradha, Kumar'

_publ_section_title
;
 Crystal engineering with isosteric triether and triamine linked aromatic
 tri-carboxylic acids: iso-structurality and synthon interplay in their
 co-crystals and salts with bis(pyridyl) derivatives
;
_journal_issue 24
_journal_name_full 'New Journal of Chemistry'
_journal_page_first 19953
_journal_paper_doi 10.1039/C8NJ04600J
_journal_volume 42
_journal_year 2018
_chemical_formula_sum 'C37 H28 N2 O10 S2'
_chemical_formula_weight 724.73
_space_group_crystal_system triclinic
_space_group_IT_number 2
_space_group_name_Hall '-P 1'
_space_group_name_H-M_alt 'P -1'
_symmetry_space_group_name_Hall '-P 1'
_symmetry_space_group_name_H-M 'P -1'
_atom_sites_solution_hydrogens geom
_audit_creation_method SHELXL-2014/8
_audit_update_record
;
2018-09-10 deposited with the CCDC.
2018-11-06 downloaded from the CCDC.
;
_cell_angle_alpha 92.607(3)
_cell_angle_beta 97.703(3)
_cell_angle_gamma 95.618(3)
_cell_formula_units_Z 2
_cell_length_a 7.8654(8)
_cell_length_b 9.5964(9)
_cell_length_c 22.652(2)
_cell_measurement_reflns_used 23225
_cell_measurement_temperature 100(2)
_cell_measurement_theta_max 28.723
_cell_measurement_theta_min 0.909
_cell_volume 1683.2(3)
_computing_structure_refinement 'SHELXL-2014/8 (Sheldrick, 2014)'
_diffrn_ambient_temperature 100(2)
_diffrn_measured_fraction_theta_full 0.993
_diffrn_measured_fraction_theta_max 0.928
_diffrn_measurement_device_type 'BRUKER APEX-2 CCD'
_diffrn_measurement_method hemisphere
_diffrn_radiation_type MoK\a
_diffrn_radiation_wavelength 0.71073
_diffrn_reflns_av_R_equivalents 0.0381
_diffrn_reflns_av_unetI/netI 0.0576
_diffrn_reflns_Laue_measured_fraction_full 0.993
_diffrn_reflns_Laue_measured_fraction_max 0.928
_diffrn_reflns_limit_h_max 9
_diffrn_reflns_limit_h_min -10
_diffrn_reflns_limit_k_max 12
_diffrn_reflns_limit_k_min -12
_diffrn_reflns_limit_l_max 30
_diffrn_reflns_limit_l_min -29
_diffrn_reflns_number 23225
_diffrn_reflns_point_group_measured_fraction_full 0.993
_diffrn_reflns_point_group_measured_fraction_max 0.928
_diffrn_reflns_theta_full 25.242
_diffrn_reflns_theta_max 28.723
_diffrn_reflns_theta_min 0.909
_exptl_absorpt_coefficient_mu 0.222
_exptl_absorpt_process_details SADABS
_exptl_crystal_colour white
_exptl_crystal_density_diffrn 1.430
_exptl_crystal_description block
_exptl_crystal_F_000 752
_exptl_crystal_size_max 0.32
_exptl_crystal_size_mid 0.28
_exptl_crystal_size_min 0.23
_refine_diff_density_max 0.507
_refine_diff_density_min -0.387
_refine_diff_density_rms 0.054
_refine_ls_extinction_method none
_refine_ls_goodness_of_fit_ref 1.182
_refine_ls_hydrogen_treatment constr
_refine_ls_matrix_type full
_refine_ls_number_parameters 463
_refine_ls_number_reflns 8077
_refine_ls_number_restraints 0
_refine_ls_restrained_S_all 1.182
_refine_ls_R_factor_all 0.1337
_refine_ls_R_factor_gt 0.0592
_refine_ls_shift/su_max 0.011
_refine_ls_shift/su_mean 0.000
_refine_ls_structure_factor_coef Fsqd
_refine_ls_weighting_details 'w=1/[\s^2^(Fo^2^)+(0.1000P)^2^] where P=(Fo^2^+2Fc^2^)/3'
_refine_ls_weighting_scheme calc
_refine_ls_wR_factor_gt 0.1737
_refine_ls_wR_factor_ref 0.2148
_reflns_Friedel_coverage 0.000
_reflns_number_gt 4196
_reflns_number_total 8077
_reflns_threshold_expression 'I > 2\s(I)'
_cod_data_source_file c8nj04600j2.cif
_cod_data_source_block 7
_cod_depositor_comments 'Adding full bibliography for 7057935--7057944.cif.'
_cod_database_code 7057944
_shelx_shelxl_version_number 2014/8
_shelx_space_group_comment
;
The symmetry employed for this shelxl refinement is uniquely defined
by the following loop, which should always be used as a source of
symmetry information in preference to the above space-group names.
They are only intended as comments.
;

loop_
_space_group_symop_operation_xyz
'x, y, z'
'-x, -y, -z'

loop_
_atom_site_label
_atom_site_type_symbol
_atom_site_fract_x
_atom_site_fract_y
_atom_site_fract_z
_atom_site_U_iso_or_equiv
_atom_site_adp_type
_atom_site_occupancy
_atom_site_site_symmetry_order
_atom_site_calc_flag
_atom_site_refinement_flags_posn
_atom_site_refinement_flags_adp
S1B S 0.43295(12) 0.05791(10) 0.29601(4) 0.0650(3) Uani 1 1 d . .
S2B S 0.51106(12) 0.23389(9) 0.25668(4) 0.0585(3) Uani 1 1 d . .
O11A O 0.6274(3) 0.4167(2) 0.61558(10) 0.0661(7) Uani 1 1 d . .
O21A O 1.1422(3) 0.2934(2) 0.71727(11) 0.0725(7) Uani 1 1 d . .
O31A O 0.9894(3) 0.7648(2) 0.74579(9) 0.0522(5) Uani 1 1 d . .
C1A C 0.7752(4) 0.4618(3) 0.65457(12) 0.0463(7) Uani 1 1 d . .
C6A C 0.8075(4) 0.5956(3) 0.68160(12) 0.0476(7) Uani 1 1 d . .
H6A H 0.7317 0.6627 0.6727 0.057 Uiso 1 1 calc R U
C5A C 0.9536(4) 0.6269(3) 0.72171(12) 0.0427(7) Uani 1 1 d . .
C4A C 1.0683(4) 0.5310(3) 0.73560(13) 0.0509(8) Uani 1 1 d . .
H4A H 1.1675 0.5549 0.7628 0.061 Uiso 1 1 calc R U
C3A C 1.0330(4) 0.3977(3) 0.70811(13) 0.0486(7) Uani 1 1 d . .
C2A C 0.8868(4) 0.3611(3) 0.66720(13) 0.0507(8) Uani 1 1 d . .
H2A H 0.8642 0.2714 0.6487 0.061 Uiso 1 1 calc R U
N11B N 0.9050(6) -0.0632(4) 0.41361(16) 0.0928(12) Uani 1 1 d . .
C11B C 0.7474(9) -0.1081(5) 0.42186(19) 0.0941(16) Uani 1 1 d . .
H11B H 0.7340 -0.1688 0.4521 0.113 Uiso 1 1 calc R U
C12B C 0.5984(6) -0.0705(4) 0.38810(16) 0.0785(12) Uani 1 1 d . .
H12C H 0.4891 -0.1027 0.3963 0.094 Uiso 1 1 calc R U
C13B C 0.6200(5) 0.0164(3) 0.34212(14) 0.0575(9) Uani 1 1 d . .
C14B C 0.7845(5) 0.0610(4) 0.33375(17) 0.0721(11) Uani 1 1 d . .
H14B H 0.8045 0.1198 0.3033 0.086 Uiso 1 1 calc R U
C15B C 0.9204(6) 0.0185(5) 0.37064(19) 0.0867(13) Uani 1 1 d . .
H15B H 1.0313 0.0509 0.3642 0.104 Uiso 1 1 calc R U
N21B N 0.6597(4) 0.1266(3) 0.07456(11) 0.0536(7) Uani 1 1 d . .
C21B C 0.6379(5) 0.0266(3) 0.11187(15) 0.0598(9) Uani 1 1 d . .
H21B H 0.6550 -0.0640 0.0994 0.072 Uiso 1 1 calc R U
C22B C 0.5912(5) 0.0471(3) 0.16819(15) 0.0559(8) Uani 1 1 d . .
H22C H 0.5786 -0.0270 0.1928 0.067 Uiso 1 1 calc R U
C23B C 0.5643(4) 0.1804(3) 0.18647(13) 0.0447(7) Uani 1 1 d . .
C24B C 0.5826(4) 0.2861(3) 0.14747(13) 0.0517(8) Uani 1 1 d . .
H24B H 0.5628 0.3772 0.1583 0.062 Uiso 1 1 calc R U
C25B C 0.6301(5) 0.2552(3) 0.09281(14) 0.0569(9) Uani 1 1 d . .
H25B H 0.6424 0.3273 0.0671 0.068 Uiso 1 1 calc R U
O12A O 0.2010(6) 0.8455(4) 0.47279(16) 0.1224(15) Uani 1 1 d . .
H12A H 0.1222 0.8874 0.4573 0.184 Uiso 1 1 calc R U
O13A O -0.0106(6) 0.7306(4) 0.5138(2) 0.1384(17) Uani 1 1 d . .
C11A C 0.5191(5) 0.5138(4) 0.59178(14) 0.0599(9) Uani 1 1 d . .
C16A C 0.3472(5) 0.4865(4) 0.59792(17) 0.0736(11) Uani 1 1 d . .
H16A H 0.3112 0.4131 0.6203 0.088 Uiso 1 1 calc R U
C15A C 0.2300(6) 0.5679(5) 0.57095(19) 0.0853(13) Uani 1 1 d . .
H15A H 0.1141 0.5486 0.5751 0.102 Uiso 1 1 calc R U
C14A C 0.2779(6) 0.6746(5) 0.53877(18) 0.0780(13) Uani 1 1 d . .
C13A C 0.4511(7) 0.7034(4) 0.53312(16) 0.0835(13) Uani 1 1 d . .
H13A H 0.4855 0.7784 0.5113 0.100 Uiso 1 1 calc R U
C12A C 0.5757(6) 0.6213(4) 0.55980(16) 0.0739(11) Uani 1 1 d . .
H12B H 0.6917 0.6397 0.5557 0.089 Uiso 1 1 calc R U
C17A C 0.1405(10) 0.7537(6) 0.5078(3) 0.112(2) Uani 1 1 d . .
O33A O 0.7689(3) 0.8501(3) 1.00485(10) 0.0668(7) Uani 1 1 d . .
O32A O 0.7716(4) 1.0649(2) 0.97203(10) 0.0684(7) Uani 1 1 d . .
H32A H 0.7213 1.0789 1.0009 0.103 Uiso 1 1 calc R U
C31A C 0.9426(4) 0.7999(3) 0.80049(12) 0.0429(7) Uani 1 1 d . .
C32A C 0.9008(4) 0.7017(3) 0.84012(13) 0.0524(8) Uani 1 1 d . .
H32B H 0.9032 0.6066 0.8308 0.063 Uiso 1 1 calc R U
C33A C 0.8549(5) 0.7473(3) 0.89430(13) 0.0553(8) Uani 1 1 d . .
H33A H 0.8269 0.6816 0.9213 0.066 Uiso 1 1 calc R U
C34A C 0.8498(4) 0.8884(3) 0.90904(13) 0.0478(7) Uani 1 1 d . .
C35A C 0.8934(4) 0.9851(3) 0.86824(14) 0.0532(8) Uani 1 1 d . .
H35A H 0.8907 1.0803 0.8773 0.064 Uiso 1 1 calc R U
C36A C 0.9407(4) 0.9415(3) 0.81443(14) 0.0508(8) Uani 1 1 d . .
H36A H 0.9711 1.0070 0.7877 0.061 Uiso 1 1 calc R U
C37A C 0.7946(4) 0.9316(3) 0.96662(14) 0.0518(8) Uani 1 1 d . .
O23A O 1.6858(3) 0.4021(3) 0.95326(10) 0.0651(6) Uani 1 1 d . .
O22A O 1.8563(3) 0.3631(2) 0.88449(9) 0.0577(6) Uani 1 1 d . .
H22A H 1.9325 0.3825 0.9129 0.087 Uiso 1 1 calc R U
C21A C 1.2796(4) 0.3134(3) 0.76355(14) 0.0536(8) Uani 1 1 d . .
C22A C 1.4430(4) 0.3185(3) 0.74851(14) 0.0565(8) Uani 1 1 d . .
H22B H 1.4600 0.3116 0.7087 0.068 Uiso 1 1 calc R U
C23A C 1.5823(4) 0.3341(3) 0.79334(13) 0.0514(8) Uani 1 1 d . .
H23A H 1.6936 0.3370 0.7835 0.062 Uiso 1 1 calc R U
C24A C 1.5579(4) 0.3455(3) 0.85286(12) 0.0425(7) Uani 1 1 d . .
C25A C 1.3919(4) 0.3386(3) 0.86680(14) 0.0500(8) Uani 1 1 d . .
H25A H 1.3737 0.3455 0.9065 0.060 Uiso 1 1 calc R U
C26A C 1.2521(4) 0.3213(3) 0.82175(15) 0.0564(8) Uani 1 1 d . .
H26A H 1.1402 0.3151 0.8312 0.068 Uiso 1 1 calc R U
C27A C 1.7056(4) 0.3718(3) 0.90202(13) 0.0467(7) Uani 1 1 d . .
O1W O 0.1224(3) 0.4000(3) 0.96438(10) 0.0675(7) Uani 1 1 d . .

loop_
_atom_site_aniso_label
_atom_site_aniso_U_11
_atom_site_aniso_U_22
_atom_site_aniso_U_33
_atom_site_aniso_U_23
_atom_site_aniso_U_13
_atom_site_aniso_U_12
S1B 0.0590(6) 0.0778(6) 0.0618(5) 0.0162(5) 0.0131(4) 0.0126(5)
S2B 0.0721(6) 0.0560(5) 0.0526(5) 0.0047(4) 0.0136(4) 0.0257(4)
O11A 0.0579(15) 0.0619(14) 0.0708(15) -0.0087(12) -0.0210(12) 0.0152(11)
O21A 0.0660(16) 0.0583(14) 0.0856(17) -0.0239(12) -0.0239(13) 0.0294(12)
O31A 0.0694(15) 0.0419(11) 0.0452(11) -0.0036(9) 0.0121(10) 0.0031(10)
C1A 0.0436(18) 0.0559(18) 0.0391(15) -0.0029(13) 0.0021(13) 0.0115(14)
C6A 0.0502(19) 0.0541(18) 0.0404(15) -0.0005(13) 0.0056(14) 0.0183(15)
C5A 0.0521(19) 0.0411(15) 0.0364(14) -0.0001(12) 0.0112(13) 0.0067(13)
C4A 0.0461(18) 0.0542(18) 0.0485(17) -0.0073(14) -0.0038(14) 0.0055(15)
C3A 0.0469(18) 0.0483(17) 0.0501(17) -0.0044(13) -0.0013(14) 0.0162(14)
C2A 0.054(2) 0.0472(17) 0.0480(17) -0.0109(14) -0.0016(15) 0.0113(15)
N11B 0.129(4) 0.081(3) 0.067(2) 0.0041(19) -0.014(2) 0.041(3)
C11B 0.156(5) 0.065(3) 0.059(2) 0.021(2) -0.003(3) 0.017(3)
C12B 0.110(3) 0.069(2) 0.056(2) 0.0118(18) 0.013(2) 0.000(2)
C13B 0.073(3) 0.0545(19) 0.0459(17) 0.0043(14) 0.0083(16) 0.0130(17)
C14B 0.072(3) 0.077(3) 0.072(2) 0.022(2) 0.010(2) 0.023(2)
C15B 0.079(3) 0.101(3) 0.082(3) 0.010(3) -0.003(2) 0.036(3)
N21B 0.0662(18) 0.0477(15) 0.0486(15) 0.0025(12) 0.0101(13) 0.0113(13)
C21B 0.077(3) 0.0462(18) 0.059(2) 0.0008(15) 0.0139(18) 0.0163(17)
C22B 0.068(2) 0.0445(17) 0.059(2) 0.0112(15) 0.0136(17) 0.0145(16)
C23B 0.0425(17) 0.0423(16) 0.0499(17) 0.0028(13) 0.0026(14) 0.0121(13)
C24B 0.067(2) 0.0390(16) 0.0511(18) 0.0032(13) 0.0090(16) 0.0148(15)
C25B 0.070(2) 0.0475(18) 0.0545(19) 0.0121(15) 0.0084(17) 0.0080(16)
O12A 0.178(4) 0.102(3) 0.080(2) -0.0075(19) -0.040(2) 0.069(3)
O13A 0.106(3) 0.129(3) 0.171(4) 0.010(3) -0.042(3) 0.054(3)
C11A 0.062(2) 0.065(2) 0.0493(18) -0.0066(16) -0.0109(17) 0.0190(18)
C16A 0.062(3) 0.086(3) 0.072(2) 0.005(2) -0.003(2) 0.017(2)
C15A 0.072(3) 0.097(3) 0.084(3) -0.004(3) -0.011(2) 0.032(2)
C14A 0.082(3) 0.084(3) 0.061(2) -0.017(2) -0.028(2) 0.036(2)
C13A 0.120(4) 0.076(3) 0.052(2) 0.0093(19) -0.011(2) 0.023(3)
C12A 0.076(3) 0.083(3) 0.062(2) 0.002(2) 0.002(2) 0.017(2)
C17A 0.139(5) 0.098(4) 0.089(4) -0.027(3) -0.039(4) 0.058(4)
O33A 0.0914(19) 0.0609(14) 0.0533(14) 0.0006(12) 0.0186(13) 0.0235(13)
O32A 0.100(2) 0.0490(13) 0.0619(15) -0.0067(11) 0.0310(14) 0.0149(13)
C31A 0.0417(17) 0.0452(16) 0.0404(15) -0.0027(13) 0.0009(13) 0.0068(13)
C32A 0.073(2) 0.0366(15) 0.0489(17) -0.0002(13) 0.0086(16) 0.0105(15)
C33A 0.078(2) 0.0448(17) 0.0446(17) 0.0033(14) 0.0092(16) 0.0113(16)
C34A 0.0508(19) 0.0439(16) 0.0481(17) -0.0042(13) 0.0034(14) 0.0097(14)
C35A 0.062(2) 0.0392(16) 0.0585(19) -0.0057(14) 0.0101(16) 0.0065(15)
C36A 0.059(2) 0.0386(16) 0.0548(18) 0.0033(14) 0.0098(16) 0.0015(14)
C37A 0.054(2) 0.0497(18) 0.0500(18) -0.0063(15) 0.0033(15) 0.0094(15)
O23A 0.0719(17) 0.0747(16) 0.0476(13) -0.0023(11) 0.0067(12) 0.0072(13)
O22A 0.0526(15) 0.0667(15) 0.0531(13) 0.0060(11) -0.0009(11) 0.0125(12)
C21A 0.052(2) 0.0457(17) 0.060(2) -0.0075(15) -0.0094(16) 0.0161(15)
C22A 0.058(2) 0.064(2) 0.0474(18) 0.0008(15) 0.0007(16) 0.0174(17)
C23A 0.0491(19) 0.0545(18) 0.0515(18) 0.0068(14) 0.0057(15) 0.0103(15)
C24A 0.0488(19) 0.0321(14) 0.0476(16) 0.0063(12) 0.0058(14) 0.0093(13)
C25A 0.058(2) 0.0419(16) 0.0517(17) 0.0032(13) 0.0114(16) 0.0093(15)
C26A 0.047(2) 0.0518(19) 0.071(2) 0.0008(16) 0.0093(17) 0.0100(15)
C27A 0.057(2) 0.0363(15) 0.0473(18) 0.0081(13) 0.0050(15) 0.0098(14)
O1W 0.0642(16) 0.0753(16) 0.0607(14) -0.0019(12) -0.0072(12) 0.0207(12)

loop_
_atom_type_symbol
_atom_type_description
_atom_type_scat_dispersion_real
_atom_type_scat_dispersion_imag
_atom_type_scat_source
C C 0.0033 0.0016 'International Tables Vol C Tables 4.2.6.8 and 6.1.1.4'
H H 0.0000 0.0000 'International Tables Vol C Tables 4.2.6.8 and 6.1.1.4'
N N 0.0061 0.0033 'International Tables Vol C Tables 4.2.6.8 and 6.1.1.4'
O O 0.0106 0.0060 'International Tables Vol C Tables 4.2.6.8 and 6.1.1.4'
S S 0.1246 0.1234 'International Tables Vol C Tables 4.2.6.8 and 6.1.1.4'

loop_
_geom_angle_atom_site_label_1
_geom_angle_atom_site_label_2
_geom_angle_atom_site_label_3
_geom_angle
C13B S1B S2B 104.91(13)
C23B S2B S1B 107.10(11)
C1A O11A C11A 120.2(3)
C3A O21A C21A 119.1(2)
C31A O31A C5A 119.8(2)
O11A C1A C2A 115.2(3)
O11A C1A C6A 123.2(3)
C2A C1A C6A 121.5(3)
C5A C6A C1A 118.3(3)
C6A C5A C4A 122.3(3)
C6A C5A O31A 117.4(3)
C4A C5A O31A 120.1(3)
C5A C4A C3A 118.3(3)
C2A C3A O21A 115.1(3)
C2A C3A C4A 121.4(3)
O21A C3A C4A 123.4(3)
C1A C2A C3A 118.0(3)
C15B N11B C11B 116.7(4)
N11B C11B C12B 124.3(4)
C13B C12B C11B 117.4(4)
C14B C13B C12B 117.7(4)
C14B C13B S1B 124.1(3)
C12B C13B S1B 118.3(3)
C13B C14B C15B 119.4(4)
N11B C15B C14B 124.6(5)
C21B N21B C25B 116.6(3)
N21B C21B C22B 124.6(3)
C23B C22B C21B 117.8(3)
C22B C23B C24B 118.4(3)
C22B C23B S2B 126.3(2)
C24B C23B S2B 115.3(2)
C23B C24B C25B 119.3(3)
N21B C25B C24B 123.2(3)
C16A C11A C12A 121.5(3)
C16A C11A O11A 115.8(3)
C12A C11A O11A 122.5(3)
C11A C16A C15A 119.6(4)
C14A C15A C16A 121.6(4)
C15A C14A C13A 119.0(4)
C15A C14A C17A 118.3(5)
C13A C14A C17A 122.7(5)
C14A C13A C12A 121.2(4)
C11A C12A C13A 117.1(4)
O13A C17A O12A 124.6(5)
O13A C17A C14A 122.7(7)
O12A C17A C14A 112.6(6)
C32A C31A C36A 120.8(3)
C32A C31A O31A 123.0(3)
C36A C31A O31A 116.2(3)
C31A C32A C33A 118.8(3)
C34A C33A C32A 121.5(3)
C33A C34A C35A 118.4(3)
C33A C34A C37A 119.5(3)
C35A C34A C37A 122.1(3)
C34A C35A C36A 120.8(3)
C31A C36A C35A 119.7(3)
O33A C37A O32A 123.0(3)
O33A C37A C34A 123.0(3)
O32A C37A C34A 114.0(3)
C22A C21A C26A 121.3(3)
C22A C21A O21A 117.5(3)
C26A C21A O21A 121.1(3)
C21A C22A C23A 119.1(3)
C22A C23A C24A 120.8(3)
C25A C24A C23A 119.0(3)
C25A C24A C27A 119.0(3)
C23A C24A C27A 122.0(3)
C24A C25A C26A 120.2(3)
C21A C26A C25A 119.6(3)
O23A C27A O22A 123.9(3)
O23A C27A C24A 122.3(3)
O22A C27A C24A 113.8(3)

loop_
_geom_bond_atom_site_label_1
_geom_bond_atom_site_label_2
_geom_bond_distance
S1B C13B 1.776(4)
S1B S2B 2.0257(13)
S2B C23B 1.765(3)
O11A C1A 1.382(3)
O11A C11A 1.401(4)
O21A C3A 1.386(3)
O21A C21A 1.394(4)
O31A C31A 1.376(3)
O31A C5A 1.396(3)
C1A C2A 1.382(4)
C1A C6A 1.382(4)
C6A C5A 1.365(4)
C5A C4A 1.368(4)
C4A C3A 1.383(4)
C3A C2A 1.382(4)
N11B C15B 1.288(5)
N11B C11B 1.312(6)
C11B C12B 1.399(7)
C12B C13B 1.381(5)
C13B C14B 1.363(5)
C14B C15B 1.373(5)
N21B C21B 1.321(4)
N21B C25B 1.335(4)
C21B C22B 1.385(5)
C22B C23B 1.371(4)
C23B C24B 1.385(4)
C24B C25B 1.369(4)
O12A C17A 1.310(7)
O13A C17A 1.214(8)
C11A C16A 1.378(5)
C11A C12A 1.361(5)
C16A C15A 1.366(5)
C15A C14A 1.337(6)
C14A C13A 1.387(6)
C14A C17A 1.497(6)
C13A C12A 1.409(6)
O33A C37A 1.216(4)
O32A C37A 1.312(4)
C31A C32A 1.377(4)
C31A C36A 1.383(4)
C32A C33A 1.389(4)
C33A C34A 1.386(4)
C34A C35A 1.390(4)
C34A C37A 1.483(4)
C35A C36A 1.380(4)
O23A C27A 1.217(4)
O22A C27A 1.309(4)
C21A C22A 1.370(5)
C21A C26A 1.364(5)
C22A C23A 1.382(4)
C23A C24A 1.388(4)
C24A C25A 1.380(4)
C24A C27A 1.491(4)
C25A C26A 1.388(4)
